data_2204707
loop_
_publ_author_name
'Hua-Rong Huang'
'Xue-Kui Xia'
'Zhi-Gang She'
'Yong-Cheng Lin'
'L. L. P. Vrijmoed'
'E. B. Gareth Jones'

_publ_section_title
;
 1-(2,6-Dihydroxyphenyl)ethanone
;
_journal_issue 12
_journal_name_full 'Acta Crystallographica Section E'
_journal_page_first o2509
_journal_page_last o2510
_journal_paper_doi 10.1107/S1600536804030600
_journal_volume 60
_journal_year 2004
_chemical_formula_iupac 'C8 H8 O3'
_chemical_formula_moiety 'C8 H8 O3'
_chemical_formula_sum 'C8 H8 O3'
_chemical_formula_weight 152.14
_chemical_name_systematic
;
1-(2,6-Dihydroxyphenyl)ethanone
;
_space_group_IT_number 2
_symmetry_cell_setting triclinic
_symmetry_space_group_name_Hall '-P 1'
_symmetry_space_group_name_H-M 'P -1'
_atom_sites_solution_hydrogens geom
_atom_sites_solution_primary direct
_atom_sites_solution_secondary difmap
_audit_creation_method SHELXL-97
_cell_angle_alpha 73.321(6)
_cell_angle_beta 79.042(7)
_cell_angle_gamma 68.230(6)
_cell_formula_units_Z 4
_cell_length_a 7.646(3)
_cell_length_b 8.325(3)
_cell_length_c 12.803(5)
_cell_measurement_reflns_used 816
_cell_measurement_temperature 293(2)
_cell_measurement_theta_max 26.00
_cell_measurement_theta_min 2.83
_cell_volume 721.8(5)
_computing_cell_refinement SMART
_computing_data_collection 'SMART (Bruker, 1999)'
_computing_data_reduction 'SAINT (Bruker, 1999'
_computing_molecular_graphics 'SHELXTL (Bruker, 1999)'
_computing_publication_material SHELXTL
_computing_structure_refinement 'SHELXL97 (Sheldrick, 1997)'
_computing_structure_solution 'SHELXS97 (Sheldrick, 1990)'
_diffrn_ambient_temperature 293(2)
_diffrn_measured_fraction_theta_full 0.978
_diffrn_measured_fraction_theta_max 0.978
_diffrn_measurement_device_type 'Bruker SMART CCD area-detector'
_diffrn_measurement_method '\f and \w'
_diffrn_radiation_monochromator graphite
_diffrn_radiation_source 'fine-focus sealed tube'
_diffrn_radiation_type MoK\a
_diffrn_radiation_wavelength 0.71073
_diffrn_reflns_av_R_equivalents 0.0151
_diffrn_reflns_av_sigmaI/netI 0.0239
_diffrn_reflns_limit_h_max 9
_diffrn_reflns_limit_h_min -9
_diffrn_reflns_limit_k_max 10
_diffrn_reflns_limit_k_min -10
_diffrn_reflns_limit_l_max 16
_diffrn_reflns_limit_l_min -15
_diffrn_reflns_number 6117
_diffrn_reflns_theta_full 27.09
_diffrn_reflns_theta_max 27.09
_diffrn_reflns_theta_min 1.67
_diffrn_standards_decay_% 0
_diffrn_standards_number 0
_exptl_absorpt_coefficient_mu 0.108
_exptl_absorpt_correction_T_max 0.9633
_exptl_absorpt_correction_T_min 0.9501
_exptl_absorpt_correction_type multi-scan
_exptl_absorpt_process_details '(SADABS; Sheldrick, 1996)'
_exptl_crystal_colour colorless
_exptl_crystal_density_diffrn 1.400
_exptl_crystal_density_meas ?
_exptl_crystal_density_method 'not measured'
_exptl_crystal_description block
_exptl_crystal_F_000 320
_exptl_crystal_size_max 0.48
_exptl_crystal_size_mid 0.42
_exptl_crystal_size_min 0.35
_refine_diff_density_max 0.238
_refine_diff_density_min -0.129
_refine_ls_extinction_method none
_refine_ls_goodness_of_fit_ref 1.029
_refine_ls_hydrogen_treatment constr
_refine_ls_matrix_type full
_refine_ls_number_parameters 201
_refine_ls_number_reflns 3115
_refine_ls_number_restraints 0
_refine_ls_restrained_S_all 1.029
_refine_ls_R_factor_all 0.0693
_refine_ls_R_factor_gt 0.0413
_refine_ls_shift/su_max 0.000
_refine_ls_shift/su_mean 0.000
_refine_ls_structure_factor_coef Fsqd
_refine_ls_weighting_details 'calc w = 1/[\s^2^(Fo^2^)+(0.0579P)^2^+0.1147P] where P = (Fo^2^+2Fc^2^)/3'
_refine_ls_weighting_scheme calc
_refine_ls_wR_factor_gt 0.1053
_refine_ls_wR_factor_ref 0.1217
_reflns_number_gt 2065
_reflns_number_total 3115
_reflns_threshold_expression I>2\s(I)
_cod_data_source_file hg6106.cif
_cod_data_source_block I
_cod_depositor_comments
;
The following automatic conversions were performed:
'_symmetry_cell_setting' value 'Triclinic' changed to 'triclinic'
according to '/home/saulius/struct/CIF-dictionaries/cif_core.dic'
dictionary named 'cif_core.dic' version 2.4.1 from 2010-06-29.

Automatic conversion script
Id: cif_fix_enum 1527 2010-12-29 10:47:43Z saulius 

The following automatic conversions were performed:

'_symmetry_cell_setting' value 'Triclinic' changed to 'triclinic'
according to /home/saulius/struct/CIF-dictionaries/cif_core.dic
dictionary named 'cif_core.dic' version 2.4.1 from 2010-06-29.

Automatic conversion script
Id: cif_fix_values 1715 2011-07-08 13:25:40Z adriana 

The following automatic conversions were performed:

'_exptl_crystal_density_meas' value 'none' was changed to '?' - the
value is perceived as not measured.

Automatic conversion script
Id: cif_fix_values 3008 2015-01-20 13:52:24Z robertas 
;
_cod_database_code 2204707
_cod_database_fobs_code 2204707

loop_
_symmetry_equiv_pos_as_xyz
'x, y, z'
'-x, -y, -z'

loop_
_atom_site_label
_atom_site_fract_x
_atom_site_fract_y
_atom_site_fract_z
_atom_site_U_iso_or_equiv
_atom_site_adp_type
_atom_site_calc_flag
_atom_site_refinement_flags
_atom_site_occupancy
_atom_site_type_symbol
C1 0.26635(19) 0.95765(18) 0.53861(12) 0.0380(3) Uani d . 1 C
C2 0.2177(2) 1.12158(19) 0.45953(12) 0.0426(4) Uani d . 1 C
C3 0.2032(2) 1.2773(2) 0.48432(14) 0.0502(4) Uani d . 1 C
H3A 0.1722 1.3840 0.4313 0.060 Uiso calc R 1 H
C4 0.2341(3) 1.2751(2) 0.58669(15) 0.0557(4) Uani d . 1 C
H4B 0.2245 1.3808 0.6022 0.067 Uiso calc R 1 H
C5 0.2792(2) 1.1193(2) 0.66725(14) 0.0538(4) Uani d . 1 C
H5B 0.2986 1.1197 0.7367 0.065 Uiso calc R 1 H
C6 0.2951(2) 0.9628(2) 0.64337(12) 0.0435(4) Uani d . 1 C
C7 0.2874(2) 0.7856(2) 0.51869(13) 0.0459(4) Uani d . 1 C
C8 0.2737(3) 0.7627(2) 0.40968(15) 0.0588(5) Uani d . 1 C
H8A 0.3109 0.6381 0.4124 0.088 Uiso calc R 1 H
H8B 0.3558 0.8139 0.3554 0.088 Uiso calc R 1 H
H8C 0.1457 0.8212 0.3910 0.088 Uiso calc R 1 H
C9 0.9792(2) 0.67317(19) 0.06530(12) 0.0412(4) Uani d . 1 C
C10 0.7867(2) 0.6848(2) 0.07773(13) 0.0480(4) Uani d . 1 C
C11 0.6690(3) 0.7894(3) -0.00340(15) 0.0634(5) Uani d . 1 C
H11A 0.5429 0.7965 0.0061 0.076 Uiso calc R 1 H
C12 0.7383(3) 0.8824(3) -0.09775(15) 0.0714(6) Uani d . 1 C
H12A 0.6579 0.9531 -0.1520 0.086 Uiso calc R 1 H
C13 0.9239(3) 0.8737(3) -0.11432(14) 0.0619(5) Uani d . 1 C
H13A 0.9682 0.9380 -0.1793 0.074 Uiso calc R 1 H
C14 1.0449(2) 0.7696(2) -0.03458(12) 0.0461(4) Uani d . 1 C
C15 1.0988(2) 0.5602(2) 0.15321(13) 0.0493(4) Uani d . 1 C
C16 1.2942(3) 0.5566(3) 0.15443(17) 0.0807(7) Uani d . 1 C
H16A 1.3413 0.4849 0.2232 0.121 Uiso calc R 1 H
H16B 1.2931 0.6757 0.1448 0.121 Uiso calc R 1 H
H16C 1.3745 0.5070 0.0960 0.121 Uiso calc R 1 H
O1 0.18399(18) 1.12321(15) 0.35927(9) 0.0613(4) Uani d . 1 O
H1A 0.1402 1.2265 0.3246 0.092 Uiso calc R 1 H
O2 0.34158(17) 0.81284(15) 0.72461(9) 0.0577(3) Uani d . 1 O
H2A 0.3452 0.7281 0.7027 0.087 Uiso calc R 1 H
O3 0.3195(2) 0.65157(15) 0.59555(10) 0.0668(4) Uani d . 1 O
O4 0.70932(17) 0.59749(18) 0.16908(10) 0.0655(4) Uani d . 1 O
H4A 0.7912 0.5354 0.2108 0.098 Uiso calc R 1 H
O5 1.22919(17) 0.75656(18) -0.05141(9) 0.0633(4) Uani d . 1 O
H5A 1.2627 0.7726 -0.1172 0.095 Uiso calc R 1 H
O6 1.03520(18) 0.46479(17) 0.23303(10) 0.0654(4) Uani d . 1 O

loop_
_atom_site_aniso_label
_atom_site_aniso_U_11
_atom_site_aniso_U_22
_atom_site_aniso_U_33
_atom_site_aniso_U_12
_atom_site_aniso_U_13
_atom_site_aniso_U_23
C1 0.0355(8) 0.0339(8) 0.0401(8) -0.0129(6) -0.0008(6) -0.0022(6)
C2 0.0438(9) 0.0377(8) 0.0410(9) -0.0149(7) -0.0041(7) 0.0003(7)
C3 0.0560(10) 0.0335(8) 0.0536(10) -0.0147(7) -0.0060(8) 0.0009(7)
C4 0.0647(11) 0.0404(9) 0.0650(12) -0.0207(8) -0.0032(9) -0.0147(8)
C5 0.0610(11) 0.0554(10) 0.0476(10) -0.0212(9) -0.0060(8) -0.0132(8)
C6 0.0413(9) 0.0413(8) 0.0393(8) -0.0134(7) -0.0012(6) 0.0009(7)
C7 0.0440(9) 0.0379(8) 0.0509(9) -0.0159(7) -0.0009(7) -0.0027(7)
C8 0.0702(12) 0.0487(10) 0.0627(11) -0.0253(9) -0.0056(9) -0.0143(8)
C9 0.0475(9) 0.0350(8) 0.0398(8) -0.0119(7) -0.0066(7) -0.0079(6)
C10 0.0503(10) 0.0479(9) 0.0447(9) -0.0157(8) -0.0024(7) -0.0115(7)
C11 0.0459(10) 0.0805(14) 0.0563(11) -0.0136(9) -0.0082(8) -0.0132(10)
C12 0.0590(12) 0.0870(15) 0.0471(10) -0.0064(10) -0.0157(9) -0.0017(10)
C13 0.0599(11) 0.0681(12) 0.0405(9) -0.0146(9) -0.0053(8) 0.0038(8)
C14 0.0501(9) 0.0459(9) 0.0391(9) -0.0139(7) -0.0049(7) -0.0077(7)
C15 0.0542(10) 0.0428(9) 0.0428(9) -0.0115(7) -0.0057(7) -0.0036(7)
C16 0.0612(13) 0.1072(18) 0.0586(12) -0.0314(12) -0.0226(10) 0.0179(11)
O1 0.0869(9) 0.0450(7) 0.0460(7) -0.0201(6) -0.0212(6) 0.0048(5)
O2 0.0731(8) 0.0477(7) 0.0414(7) -0.0186(6) -0.0073(6) 0.0048(5)
O3 0.0957(10) 0.0363(6) 0.0616(8) -0.0246(6) -0.0093(7) 0.0031(6)
O4 0.0587(8) 0.0746(9) 0.0605(8) -0.0328(7) -0.0028(6) 0.0000(7)
O5 0.0559(8) 0.0864(9) 0.0432(7) -0.0318(7) -0.0035(5) 0.0008(6)
O6 0.0651(8) 0.0574(7) 0.0551(7) -0.0180(6) -0.0095(6) 0.0136(6)

loop_
_atom_type_symbol
_atom_type_description
_atom_type_scat_dispersion_real
_atom_type_scat_dispersion_imag
_atom_type_scat_source
C C 0.0033 0.0016 'International Tables Vol C Tables 4.2.6.8 and 6.1.1.4'
H H 0.0000 0.0000 'International Tables Vol C Tables 4.2.6.8 and 6.1.1.4'
O O 0.0106 0.0060 'International Tables Vol C Tables 4.2.6.8 and 6.1.1.4'

loop_
_geom_angle_atom_site_label_1
_geom_angle_atom_site_label_2
_geom_angle_atom_site_label_3
_geom_angle
C2 C1 C6 116.73(14)
C2 C1 C7 124.35(14)
C6 C1 C7 118.93(13)
O1 C2 C3 120.58(13)
O1 C2 C1 118.60(14)
C3 C2 C1 120.81(15)
C4 C3 C2 120.25(15)
C4 C3 H3A 119.9
C2 C3 H3A 119.9
C3 C4 C5 121.25(16)
C3 C4 H4B 119.4
C5 C4 H4B 119.4
C6 C5 C4 119.06(16)
C6 C5 H5B 120.5
C4 C5 H5B 120.5
O2 C6 C5 117.02(15)
O2 C6 C1 121.09(14)
C5 C6 C1 121.89(14)
O3 C7 C1 119.07(15)
O3 C7 C8 117.52(15)
C1 C7 C8 123.41(14)
C7 C8 H8A 109.5
C7 C8 H8B 109.5
H8A C8 H8B 109.5
C7 C8 H8C 109.5
H8A C8 H8C 109.5
H8B C8 H8C 109.5
C14 C9 C10 117.00(14)
C14 C9 C15 123.79(15)
C10 C9 C15 119.18(14)
O4 C10 C11 116.81(16)
O4 C10 C9 122.10(15)
C11 C10 C9 121.08(16)
C12 C11 C10 119.73(18)
C12 C11 H11A 120.1
C10 C11 H11A 120.1
C11 C12 C13 121.42(17)
C11 C12 H12A 119.3
C13 C12 H12A 119.3
C12 C13 C14 120.02(17)
C12 C13 H13A 120.0
C14 C13 H13A 120.0
O5 C14 C13 120.41(15)
O5 C14 C9 118.87(14)
C13 C14 C9 120.72(16)
O6 C15 C9 119.49(16)
O6 C15 C16 117.25(15)
C9 C15 C16 123.23(15)
C15 C16 H16A 109.5
C15 C16 H16B 109.5
H16A C16 H16B 109.5
C15 C16 H16C 109.5
H16A C16 H16C 109.5
H16B C16 H16C 109.5
C2 O1 H1A 109.5
C6 O2 H2A 109.5
C10 O4 H4A 109.5
C14 O5 H5A 109.5

loop_
_geom_bond_atom_site_label_1
_geom_bond_atom_site_label_2
_geom_bond_distance
_geom_bond_publ_flag
C1 C2 1.414(2) yes
C1 C6 1.415(2) yes
C1 C7 1.472(2) yes
C2 O1 1.3519(19) yes
C2 C3 1.382(2) yes
C3 C4 1.369(2) yes
C3 H3A 0.9300 ?
C4 C5 1.379(2) yes
C4 H4B 0.9300 ?
C5 C6 1.379(2) yes
C5 H5B 0.9300 ?
C6 O2 1.3539(18) yes
C7 O3 1.2378(19) yes
C7 C8 1.489(2) yes
C8 H8A 0.9600 ?
C8 H8B 0.9600 ?
C8 H8C 0.9600 ?
C9 C14 1.413(2) yes
C9 C10 1.420(2) yes
C9 C15 1.461(2) yes
C10 O4 1.3469(19) yes
C10 C11 1.379(2) yes
C11 C12 1.365(3) yes
C11 H11A 0.9300 ?
C12 C13 1.372(3) yes
C12 H12A 0.9300 ?
C13 C14 1.381(2) yes
C13 H13A 0.9300 ?
C14 O5 1.352(2) yes
C15 O6 1.2425(19) yes
C15 C16 1.486(3) yes
C16 H16A 0.9600 ?
C16 H16B 0.9600 ?
C16 H16C 0.9600 ?
O1 H1A 0.8200 ?
O2 H2A 0.8200 ?
O4 H4A 0.8200 ?
O5 H5A 0.8200 ?

loop_
_geom_hbond_atom_site_label_D
_geom_hbond_atom_site_label_H
_geom_hbond_atom_site_label_A
_geom_hbond_site_symmetry_A
_geom_hbond_distance_DH
_geom_hbond_distance_HA
_geom_hbond_distance_DA
_geom_hbond_angle_DHA
_geom_hbond_publ_flag
O1 H1A O6 1_465 0.82 1.95 2.767(2) 176 yes
O2 H2A O3 . 0.82 1.74 2.472(2) 148 yes
O4 H4A O6 . 0.82 1.79 2.513(2) 146 yes
O5 H5A O2 1_654 0.82 1.97 2.7878(19) 180 yes

loop_
_geom_torsion_atom_site_label_1
_geom_torsion_atom_site_label_2
_geom_torsion_atom_site_label_3
_geom_torsion_atom_site_label_4
_geom_torsion
C6 C1 C2 O1 -178.24(13)
C7 C1 C2 O1 1.5(2)
C6 C1 C2 C3 1.2(2)
C7 C1 C2 C3 -179.14(14)
O1 C2 C3 C4 178.78(15)
C1 C2 C3 C4 -0.6(2)
C2 C3 C4 C5 -0.4(3)
C3 C4 C5 C6 0.7(3)
C4 C5 C6 O2 179.32(15)
C4 C5 C6 C1 -0.1(2)
C2 C1 C6 O2 179.81(13)
C7 C1 C6 O2 0.1(2)
C2 C1 C6 C5 -0.8(2)
C7 C1 C6 C5 179.46(15)
C2 C1 C7 O3 -175.79(15)
C6 C1 C7 O3 3.9(2)
C2 C1 C7 C8 4.7(2)
C6 C1 C7 C8 -175.56(14)
C14 C9 C10 O4 179.49(14)
C15 C9 C10 O4 1.3(2)
C14 C9 C10 C11 -1.6(2)
C15 C9 C10 C11 -179.77(16)
O4 C10 C11 C12 179.54(17)
C9 C10 C11 C12 0.5(3)
C10 C11 C12 C13 0.3(3)
C11 C12 C13 C14 -0.1(3)
C12 C13 C14 O5 178.25(17)
C12 C13 C14 C9 -1.0(3)
C10 C9 C14 O5 -177.47(14)
C15 C9 C14 O5 0.7(2)
C10 C9 C14 C13 1.8(2)
C15 C9 C14 C13 179.89(16)
C14 C9 C15 O6 -172.02(15)
C10 C9 C15 O6 6.1(2)
C14 C9 C15 C16 9.9(3)
C10 C9 C15 C16 -172.01(17)

loop_
_cod_related_entry_id
_cod_related_entry_database
_cod_related_entry_code
1 ChemSpider 62888
